data_2238998
loop_
_publ_author_name
'Ha, Kwang'
'Song, Yo Soon'

_publ_section_title
;
 [1,4-Bis(diphenylphosphanyl)butane-\k^2^<i>P</i>,<i>P</i>']dibromidopalladium(II)
;
_journal_coeditor_code TK5286
_journal_issue 2
_journal_name_full 'Acta Crystallographica Section E'
_journal_page_first m41
_journal_paper_doi 10.1107/S1600536814000774
_journal_volume 70
_journal_year 2014
_chemical_formula_iupac '[Pd Br2 (C28 H28 P2)]'
_chemical_formula_moiety 'C28 H28 Br2 P2 Pd'
_chemical_formula_sum 'C28 H28 Br2 P2 Pd'
_chemical_formula_weight 692.66
_chemical_name_systematic '[1,4-Bis(diphenylphosphanyl)butane-\k^2^<i>P</i>,<i>P</i>']dibromidopalladium(II)'
_space_group_IT_number 2
_symmetry_cell_setting triclinic
_symmetry_space_group_name_Hall '-P 1'
_symmetry_space_group_name_H-M 'P -1'
_atom_sites_solution_hydrogens geom
_atom_sites_solution_primary direct
_atom_sites_solution_secondary difmap
_audit_creation_method SHELXL-97
_cell_angle_alpha 87.2030(10)
_cell_angle_beta 79.3890(10)
_cell_angle_gamma 73.9290(10)
_cell_formula_units_Z 2
_cell_length_a 8.7481(5)
_cell_length_b 10.7677(6)
_cell_length_c 14.4789(8)
_cell_measurement_reflns_used 3866
_cell_measurement_temperature 200(2)
_cell_measurement_theta_max 26.03
_cell_measurement_theta_min 2.44
_cell_volume 1288.15(13)
_computing_cell_refinement 'SAINT (Bruker, 2000)'
_computing_data_collection 'SMART (Bruker, 2000)'
_computing_data_reduction 'SAINT (Bruker, 2000)'
_computing_molecular_graphics 'ORTEP-3 for Windows (Farrugia, 2012) and PLATON (Spek, 2009)'
_computing_publication_material 'SHELXL97 (Sheldrick, 2008)'
_computing_structure_refinement 'SHELXL97 (Sheldrick, 2008)'
_computing_structure_solution 'SHELXS97 (Sheldrick, 2008)'
_diffrn_ambient_temperature 200(2)
_diffrn_measured_fraction_theta_full 0.977
_diffrn_measured_fraction_theta_max 0.977
_diffrn_measurement_device_type 'Bruker SMART 1000 CCD'
_diffrn_measurement_method '\f and \w scans'
_diffrn_radiation_monochromator graphite
_diffrn_radiation_source 'fine-focus sealed tube'
_diffrn_radiation_type MoK\a
_diffrn_radiation_wavelength 0.71073
_diffrn_reflns_av_R_equivalents 0.0239
_diffrn_reflns_av_sigmaI/netI 0.0492
_diffrn_reflns_limit_h_max 10
_diffrn_reflns_limit_h_min -8
_diffrn_reflns_limit_k_max 13
_diffrn_reflns_limit_k_min -12
_diffrn_reflns_limit_l_max 17
_diffrn_reflns_limit_l_min -17
_diffrn_reflns_number 8009
_diffrn_reflns_theta_full 26.03
_diffrn_reflns_theta_max 26.03
_diffrn_reflns_theta_min 1.43
_diffrn_standards_decay_% 0
_diffrn_standards_interval_count 0
_diffrn_standards_interval_time 0
_diffrn_standards_number 0
_exptl_absorpt_coefficient_mu 3.962
_exptl_absorpt_correction_T_max 1.000000
_exptl_absorpt_correction_T_min 0.859146
_exptl_absorpt_correction_type multi-scan
_exptl_absorpt_process_details '(SADABS; Bruker, 2000)'
_exptl_crystal_colour yellow
_exptl_crystal_density_diffrn 1.786
_exptl_crystal_density_method 'not measured'
_exptl_crystal_description block
_exptl_crystal_F_000 684
_exptl_crystal_size_max 0.06
_exptl_crystal_size_mid 0.04
_exptl_crystal_size_min 0.01
_refine_diff_density_max 1.129
_refine_diff_density_min -0.959
_refine_ls_extinction_method none
_refine_ls_goodness_of_fit_ref 1.082
_refine_ls_hydrogen_treatment constr
_refine_ls_matrix_type full
_refine_ls_number_parameters 298
_refine_ls_number_reflns 4961
_refine_ls_number_restraints 0
_refine_ls_restrained_S_all 1.082
_refine_ls_R_factor_all 0.0652
_refine_ls_R_factor_gt 0.0454
_refine_ls_shift/su_max 0.000
_refine_ls_shift/su_mean 0.000
_refine_ls_structure_factor_coef Fsqd
_refine_ls_weighting_details 'calc w=1/[\s^2^(Fo^2^)+(0.0398P)^2^+6.4613P] where P=(Fo^2^+2Fc^2^)/3'
_refine_ls_weighting_scheme calc
_refine_ls_wR_factor_gt 0.1009
_refine_ls_wR_factor_ref 0.1204
_reflns_number_gt 3847
_reflns_number_total 4961
_reflns_threshold_expression I>2\s(I)
_cod_data_source_file tk5286sup1.cf
_cod_data_source_block I
_cod_database_code 2238998
_cod_database_fobs_code 2238998

loop_
_symmetry_equiv_pos_as_xyz
'x, y, z'
'-x, -y, -z'

loop_
_atom_site_type_symbol
_atom_site_label
_atom_site_fract_x
_atom_site_fract_y
_atom_site_fract_z
_atom_site_U_iso_or_equiv
_atom_site_adp_type
_atom_site_calc_flag
_atom_site_refinement_flags
_atom_site_occupancy
_atom_site_symmetry_multiplicity
Pd Pd1 0.11465(5) 0.83898(4) 0.24341(3) 0.01959(13) Uani d . 1 1
Br Br1 -0.02105(8) 0.66561(7) 0.27646(5) 0.03468(19) Uani d . 1 1
Br Br2 -0.14937(9) 0.99359(7) 0.23280(6) 0.0411(2) Uani d . 1 1
P P1 0.33484(19) 0.69181(14) 0.28150(11) 0.0216(3) Uani d . 1 1
P P2 0.24181(19) 0.99889(14) 0.21058(11) 0.0204(3) Uani d . 1 1
C C1 0.4032(7) 0.5406(6) 0.2161(4) 0.0241(13) Uani d . 1 1
C C2 0.3474(8) 0.5242(6) 0.1356(4) 0.0272(14) Uani d . 1 1
H H2 0.2631 0.5902 0.1155 0.033 Uiso calc R 1 1
C C3 0.4149(9) 0.4111(7) 0.0844(5) 0.0374(17) Uani d . 1 1
H H3 0.3777 0.3997 0.0286 0.045 Uiso calc R 1 1
C C4 0.5372(10) 0.3136(7) 0.1143(5) 0.0409(18) Uani d . 1 1
H H4 0.5824 0.2358 0.0791 0.049 Uiso calc R 1 1
C C5 0.5920(9) 0.3292(7) 0.1931(6) 0.0411(18) Uani d . 1 1
H H5 0.6771 0.2631 0.2124 0.049 Uiso calc R 1 1
C C6 0.5244(9) 0.4414(6) 0.2458(5) 0.0371(17) Uani d . 1 1
H H6 0.5607 0.4508 0.3023 0.044 Uiso calc R 1 1
C C7 0.2871(7) 0.6503(6) 0.4044(4) 0.0238(13) Uani d . 1 1
C C8 0.2367(9) 0.5413(7) 0.4322(5) 0.0345(16) Uani d . 1 1
H H8 0.2323 0.4829 0.3862 0.041 Uiso calc R 1 1
C C9 0.1921(9) 0.5164(7) 0.5277(5) 0.0372(17) Uani d . 1 1
H H9 0.1606 0.4401 0.5467 0.045 Uiso calc R 1 1
C C10 0.1941(9) 0.6014(8) 0.5925(5) 0.0406(18) Uani d . 1 1
H H10 0.1619 0.5844 0.6571 0.049 Uiso calc R 1 1
C C11 0.2413(9) 0.7116(8) 0.5679(5) 0.044(2) Uani d . 1 1
H H11 0.2400 0.7705 0.6150 0.053 Uiso calc R 1 1
C C12 0.2918(9) 0.7370(7) 0.4721(5) 0.0378(17) Uani d . 1 1
H H12 0.3282 0.8114 0.4540 0.045 Uiso calc R 1 1
C C13 0.5229(7) 0.7372(6) 0.2743(4) 0.0260(14) Uani d . 1 1
H H13A 0.4977 0.8243 0.3022 0.031 Uiso calc R 1 1
H H13B 0.5929 0.6759 0.3124 0.031 Uiso calc R 1 1
C C14 0.6160(7) 0.7384(7) 0.1750(5) 0.0299(15) Uani d . 1 1
H H14A 0.7091 0.7731 0.1770 0.036 Uiso calc R 1 1
H H14B 0.6599 0.6482 0.1521 0.036 Uiso calc R 1 1
C C15 0.5194(8) 0.8167(6) 0.1050(4) 0.0276(14) Uani d . 1 1
H H15A 0.5917 0.8128 0.0433 0.033 Uiso calc R 1 1
H H15B 0.4337 0.7762 0.0974 0.033 Uiso calc R 1 1
C C16 0.4422(8) 0.9557(6) 0.1317(5) 0.0299(14) Uani d . 1 1
H H16A 0.4311 1.0058 0.0729 0.036 Uiso calc R 1 1
H H16B 0.5183 0.9856 0.1620 0.036 Uiso calc R 1 1
C C17 0.1346(8) 1.1362(6) 0.1468(4) 0.0252(14) Uani d . 1 1
C C18 0.1042(9) 1.1129(7) 0.0585(5) 0.0328(15) Uani d . 1 1
H H18 0.1355 1.0271 0.0348 0.039 Uiso calc R 1 1
C C19 0.0289(9) 1.2140(8) 0.0056(5) 0.0402(18) Uani d . 1 1
H H19 0.0089 1.1982 -0.0545 0.048 Uiso calc R 1 1
C C20 -0.0162(9) 1.3367(7) 0.0406(5) 0.0385(18) Uani d . 1 1
H H20 -0.0684 1.4060 0.0043 0.046 Uiso calc R 1 1
C C21 0.0120(9) 1.3630(7) 0.1278(5) 0.0381(17) Uani d . 1 1
H H21 -0.0202 1.4491 0.1510 0.046 Uiso calc R 1 1
C C22 0.0887(8) 1.2603(6) 0.1812(5) 0.0303(15) Uani d . 1 1
H H22 0.1090 1.2765 0.2411 0.036 Uiso calc R 1 1
C C23 0.2624(8) 1.0629(5) 0.3199(4) 0.0237(13) Uani d . 1 1
C C24 0.3971(11) 1.0970(11) 0.3321(6) 0.066(3) Uani d . 1 1
H H24 0.4852 1.0889 0.2813 0.079 Uiso calc R 1 1
C C25 0.4052(12) 1.1432(12) 0.4179(7) 0.082(4) Uani d . 1 1
H H25 0.4983 1.1682 0.4252 0.099 Uiso calc R 1 1
C C26 0.2834(10) 1.1533(8) 0.4913(6) 0.047(2) Uani d . 1 1
H H26 0.2932 1.1811 0.5507 0.057 Uiso calc R 1 1
C C27 0.1464(10) 1.1238(8) 0.4807(5) 0.050(2) Uani d . 1 1
H H27 0.0574 1.1353 0.5312 0.060 Uiso calc R 1 1
C C28 0.1389(9) 1.0763(8) 0.3940(5) 0.046(2) Uani d . 1 1
H H28 0.0449 1.0527 0.3868 0.055 Uiso calc R 1 1

loop_
_atom_site_aniso_label
_atom_site_aniso_U_11
_atom_site_aniso_U_22
_atom_site_aniso_U_33
_atom_site_aniso_U_12
_atom_site_aniso_U_13
_atom_site_aniso_U_23
Pd1 0.0200(2) 0.0182(2) 0.0209(2) -0.00528(18) -0.00436(18) 0.00072(17)
Br1 0.0327(4) 0.0324(4) 0.0422(4) -0.0135(3) -0.0096(3) 0.0062(3)
Br2 0.0281(4) 0.0293(4) 0.0630(5) -0.0029(3) -0.0091(3) 0.0027(3)
P1 0.0231(8) 0.0191(7) 0.0231(8) -0.0048(6) -0.0079(6) 0.0026(6)
P2 0.0231(8) 0.0182(7) 0.0192(8) -0.0064(6) -0.0013(6) 0.0006(6)
C1 0.022(3) 0.024(3) 0.024(3) -0.001(3) -0.005(3) 0.001(2)
C2 0.027(3) 0.023(3) 0.028(3) -0.003(3) -0.001(3) 0.002(3)
C3 0.044(4) 0.033(4) 0.034(4) -0.009(3) -0.006(3) -0.005(3)
C4 0.056(5) 0.025(3) 0.037(4) -0.014(3) 0.010(4) -0.013(3)
C5 0.030(4) 0.031(4) 0.051(5) 0.007(3) -0.002(3) 0.005(3)
C6 0.039(4) 0.024(3) 0.047(4) -0.001(3) -0.018(3) 0.000(3)
C7 0.021(3) 0.028(3) 0.019(3) -0.001(3) -0.006(2) -0.004(2)
C8 0.043(4) 0.032(4) 0.029(4) -0.010(3) -0.009(3) 0.005(3)
C9 0.039(4) 0.038(4) 0.034(4) -0.011(3) -0.005(3) 0.013(3)
C10 0.033(4) 0.059(5) 0.024(4) -0.009(4) -0.001(3) 0.016(3)
C11 0.043(4) 0.069(5) 0.018(3) -0.008(4) -0.007(3) -0.011(3)
C12 0.037(4) 0.043(4) 0.036(4) -0.013(3) -0.012(3) 0.002(3)
C13 0.026(3) 0.030(3) 0.026(3) -0.010(3) -0.012(3) 0.008(3)
C14 0.012(3) 0.037(4) 0.037(4) -0.001(3) -0.004(3) 0.001(3)
C15 0.022(3) 0.036(4) 0.023(3) -0.009(3) 0.004(3) 0.001(3)
C16 0.030(4) 0.032(3) 0.028(3) -0.012(3) -0.001(3) 0.007(3)
C17 0.033(4) 0.021(3) 0.022(3) -0.010(3) -0.007(3) 0.012(2)
C18 0.042(4) 0.031(4) 0.028(4) -0.012(3) -0.010(3) 0.002(3)
C19 0.043(4) 0.056(5) 0.029(4) -0.020(4) -0.013(3) 0.003(3)
C20 0.042(4) 0.035(4) 0.047(4) -0.020(3) -0.019(4) 0.025(3)
C21 0.041(4) 0.023(3) 0.051(5) -0.007(3) -0.012(4) 0.004(3)
C22 0.036(4) 0.028(3) 0.029(4) -0.013(3) -0.005(3) 0.000(3)
C23 0.030(3) 0.017(3) 0.024(3) -0.002(3) -0.007(3) -0.002(2)
C24 0.048(5) 0.123(9) 0.043(5) -0.054(6) 0.001(4) -0.022(5)
C25 0.062(6) 0.152(11) 0.058(6) -0.071(7) 0.001(5) -0.037(7)
C26 0.059(5) 0.049(5) 0.036(4) -0.007(4) -0.021(4) -0.014(4)
C27 0.048(5) 0.068(6) 0.033(4) -0.019(4) 0.004(4) -0.023(4)
C28 0.036(4) 0.073(6) 0.036(4) -0.029(4) 0.001(3) -0.018(4)

loop_
_atom_type_symbol
_atom_type_description
_atom_type_scat_dispersion_real
_atom_type_scat_dispersion_imag
_atom_type_scat_source
C C 0.0033 0.0016 'International Tables Vol C Tables 4.2.6.8 and 6.1.1.4'
H H 0.0000 0.0000 'International Tables Vol C Tables 4.2.6.8 and 6.1.1.4'
Br Br -0.2901 2.4595 'International Tables Vol C Tables 4.2.6.8 and 6.1.1.4'
P P 0.1023 0.0942 'International Tables Vol C Tables 4.2.6.8 and 6.1.1.4'
Pd Pd -0.9988 1.0072 'International Tables Vol C Tables 4.2.6.8 and 6.1.1.4'

loop_
_geom_angle_atom_site_label_1
_geom_angle_atom_site_label_2
_geom_angle_atom_site_label_3
_geom_angle
_geom_angle_publ_flag
P1 Pd1 P2 94.32(6) y
P1 Pd1 Br1 85.65(4) ?
P2 Pd1 Br1 179.19(5) ?
P1 Pd1 Br2 169.15(5) ?
P2 Pd1 Br2 91.00(4) ?
Br1 Pd1 Br2 89.15(3) y
C7 P1 C1 106.6(3) ?
C7 P1 C13 103.2(3) ?
C1 P1 C13 101.9(3) ?
C7 P1 Pd1 108.0(2) ?
C1 P1 Pd1 116.4(2) ?
C13 P1 Pd1 119.3(2) ?
C23 P2 C17 106.4(3) ?
C23 P2 C16 109.1(3) ?
C17 P2 C16 100.2(3) ?
C23 P2 Pd1 109.2(2) ?
C17 P2 Pd1 114.5(2) ?
C16 P2 Pd1 116.8(2) ?
C2 C1 C6 119.5(6) ?
C2 C1 P1 122.4(5) ?
C6 C1 P1 118.0(5) ?
C1 C2 C3 119.6(6) ?
C1 C2 H2 120.2 ?
C3 C2 H2 120.2 ?
C2 C3 C4 120.2(7) ?
C2 C3 H3 119.9 ?
C4 C3 H3 119.9 ?
C5 C4 C3 120.4(6) ?
C5 C4 H4 119.8 ?
C3 C4 H4 119.8 ?
C4 C5 C6 120.1(7) ?
C4 C5 H5 119.9 ?
C6 C5 H5 119.9 ?
C5 C6 C1 120.2(7) ?
C5 C6 H6 119.9 ?
C1 C6 H6 119.9 ?
C8 C7 C12 119.8(6) ?
C8 C7 P1 122.0(5) ?
C12 C7 P1 118.1(5) ?
C7 C8 C9 120.3(6) ?
C7 C8 H8 119.8 ?
C9 C8 H8 119.8 ?
C10 C9 C8 119.6(7) ?
C10 C9 H9 120.2 ?
C8 C9 H9 120.2 ?
C9 C10 C11 121.9(6) ?
C9 C10 H10 119.1 ?
C11 C10 H10 119.1 ?
C10 C11 C12 119.6(7) ?
C10 C11 H11 120.2 ?
C12 C11 H11 120.2 ?
C7 C12 C11 118.7(7) ?
C7 C12 H12 120.6 ?
C11 C12 H12 120.6 ?
C14 C13 P1 114.0(4) ?
C14 C13 H13A 108.8 ?
P1 C13 H13A 108.8 ?
C14 C13 H13B 108.8 ?
P1 C13 H13B 108.8 ?
H13A C13 H13B 107.7 ?
C15 C14 C13 115.2(5) ?
C15 C14 H14A 108.5 ?
C13 C14 H14A 108.5 ?
C15 C14 H14B 108.5 ?
C13 C14 H14B 108.5 ?
H14A C14 H14B 107.5 ?
C16 C15 C14 114.5(6) ?
C16 C15 H15A 108.6 ?
C14 C15 H15A 108.6 ?
C16 C15 H15B 108.6 ?
C14 C15 H15B 108.6 ?
H15A C15 H15B 107.6 ?
C15 C16 P2 118.6(4) ?
C15 C16 H16A 107.7 ?
P2 C16 H16A 107.7 ?
C15 C16 H16B 107.7 ?
P2 C16 H16B 107.7 ?
H16A C16 H16B 107.1 ?
C22 C17 C18 119.8(6) ?
C22 C17 P2 122.2(5) ?
C18 C17 P2 118.0(5) ?
C19 C18 C17 120.4(6) ?
C19 C18 H18 119.8 ?
C17 C18 H18 119.8 ?
C20 C19 C18 119.2(7) ?
C20 C19 H19 120.4 ?
C18 C19 H19 120.4 ?
C19 C20 C21 121.8(6) ?
C19 C20 H20 119.1 ?
C21 C20 H20 119.1 ?
C20 C21 C22 118.9(6) ?
C20 C21 H21 120.6 ?
C22 C21 H21 120.6 ?
C17 C22 C21 119.9(6) ?
C17 C22 H22 120.0 ?
C21 C22 H22 120.0 ?
C28 C23 C24 118.1(6) ?
C28 C23 P2 118.4(5) ?
C24 C23 P2 123.5(6) ?
C23 C24 C25 120.2(8) ?
C23 C24 H24 119.9 ?
C25 C24 H24 119.9 ?
C26 C25 C24 121.0(8) ?
C26 C25 H25 119.5 ?
C24 C25 H25 119.5 ?
C25 C26 C27 120.1(7) ?
C25 C26 H26 119.9 ?
C27 C26 H26 119.9 ?
C26 C27 C28 118.7(7) ?
C26 C27 H27 120.7 ?
C28 C27 H27 120.7 ?
C23 C28 C27 121.7(7) ?
C23 C28 H28 119.1 ?
C27 C28 H28 119.1 ?

loop_
_geom_bond_atom_site_label_1
_geom_bond_atom_site_label_2
_geom_bond_distance
_geom_bond_publ_flag
Pd1 P1 2.2676(16) y
Pd1 P2 2.2834(16) y
Pd1 Br1 2.4604(8) y
Pd1 Br2 2.4712(8) y
P1 C7 1.814(6) ?
P1 C1 1.819(6) ?
P1 C13 1.826(6) ?
P2 C23 1.816(6) ?
P2 C17 1.827(6) ?
P2 C16 1.860(7) ?
C1 C2 1.381(9) ?
C1 C6 1.395(9) ?
C2 C3 1.383(9) ?
C2 H2 0.9500 ?
C3 C4 1.392(10) ?
C3 H3 0.9500 ?
C4 C5 1.350(11) ?
C4 H4 0.9500 ?
C5 C6 1.386(10) ?
C5 H5 0.9500 ?
C6 H6 0.9500 ?
C7 C8 1.382(9) ?
C7 C12 1.400(9) ?
C8 C9 1.399(9) ?
C8 H8 0.9500 ?
C9 C10 1.349(11) ?
C9 H9 0.9500 ?
C10 C11 1.371(11) ?
C10 H10 0.9500 ?
C11 C12 1.414(10) ?
C11 H11 0.9500 ?
C12 H12 0.9500 ?
C13 C14 1.518(9) ?
C13 H13A 0.9900 ?
C13 H13B 0.9900 ?
C14 C15 1.514(9) ?
C14 H14A 0.9900 ?
C14 H14B 0.9900 ?
C15 C16 1.499(9) ?
C15 H15A 0.9900 ?
C15 H15B 0.9900 ?
C16 H16A 0.9900 ?
C16 H16B 0.9900 ?
C17 C22 1.374(9) ?
C17 C18 1.401(9) ?
C18 C19 1.383(10) ?
C18 H18 0.9500 ?
C19 C20 1.364(10) ?
C19 H19 0.9500 ?
C20 C21 1.387(10) ?
C20 H20 0.9500 ?
C21 C22 1.403(9) ?
C21 H21 0.9500 ?
C22 H22 0.9500 ?
C23 C28 1.357(9) ?
C23 C24 1.369(10) ?
C24 C25 1.382(12) ?
C24 H24 0.9500 ?
C25 C26 1.344(12) ?
C25 H25 0.9500 ?
C26 C27 1.358(11) ?
C26 H26 0.9500 ?
C27 C28 1.397(10) ?
C27 H27 0.9500 ?
C28 H28 0.9500 ?

loop_
_geom_hbond_atom_site_label_D
_geom_hbond_atom_site_label_H
_geom_hbond_atom_site_label_A
_geom_hbond_site_symmetry_A
_geom_hbond_distance_DH
_geom_hbond_distance_HA
_geom_hbond_distance_DA
_geom_hbond_angle_DHA
C5 H5 Br2 1_645 0.95 2.91 3.776(7) 153
C14 H14A Br1 1_655 0.99 2.93 3.617(6) 128

loop_
_geom_torsion_atom_site_label_1
_geom_torsion_atom_site_label_2
_geom_torsion_atom_site_label_3
_geom_torsion_atom_site_label_4
_geom_torsion
P2 Pd1 P1 C7 116.6(2)
Br1 Pd1 P1 C7 -64.2(2)
Br2 Pd1 P1 C7 -2.6(4)
P2 Pd1 P1 C1 -123.6(2)
Br1 Pd1 P1 C1 55.6(2)
Br2 Pd1 P1 C1 117.2(3)
P2 Pd1 P1 C13 -0.7(2)
Br1 Pd1 P1 C13 178.5(2)
Br2 Pd1 P1 C13 -119.9(3)
P1 Pd1 P2 C23 -75.1(2)
Br1 Pd1 P2 C23 -163(3)
Br2 Pd1 P2 C23 95.4(2)
P1 Pd1 P2 C17 165.7(2)
Br1 Pd1 P2 C17 77(3)
Br2 Pd1 P2 C17 -23.8(2)
P1 Pd1 P2 C16 49.1(2)
Br1 Pd1 P2 C16 -39(3)
Br2 Pd1 P2 C16 -140.4(2)
C7 P1 C1 C2 133.2(5)
C13 P1 C1 C2 -118.9(6)
Pd1 P1 C1 C2 12.7(6)
C7 P1 C1 C6 -51.2(6)
C13 P1 C1 C6 56.7(6)
Pd1 P1 C1 C6 -171.7(5)
C6 C1 C2 C3 -1.5(10)
P1 C1 C2 C3 174.1(5)
C1 C2 C3 C4 0.7(10)
C2 C3 C4 C5 -0.6(11)
C3 C4 C5 C6 1.3(12)
C4 C5 C6 C1 -2.2(12)
C2 C1 C6 C5 2.2(11)
P1 C1 C6 C5 -173.5(6)
C1 P1 C7 C8 -28.5(6)
C13 P1 C7 C8 -135.4(6)
Pd1 P1 C7 C8 97.3(5)
C1 P1 C7 C12 155.9(5)
C13 P1 C7 C12 48.9(6)
Pd1 P1 C7 C12 -78.3(5)
C12 C7 C8 C9 -0.7(10)
P1 C7 C8 C9 -176.3(5)
C7 C8 C9 C10 1.9(11)
C8 C9 C10 C11 -1.0(11)
C9 C10 C11 C12 -1.0(11)
C8 C7 C12 C11 -1.2(10)
P1 C7 C12 C11 174.5(5)
C10 C11 C12 C7 2.1(11)
C7 P1 C13 C14 162.9(5)
C1 P1 C13 C14 52.4(5)
Pd1 P1 C13 C14 -77.4(5)
P1 C13 C14 C15 52.1(7)
C13 C14 C15 C16 57.0(8)
C14 C15 C16 P2 -85.3(6)
C23 P2 C16 C15 115.9(5)
C17 P2 C16 C15 -132.6(5)
Pd1 P2 C16 C15 -8.3(6)
C23 P2 C17 C22 1.6(6)
C16 P2 C17 C22 -111.9(6)
Pd1 P2 C17 C22 122.3(5)
C23 P2 C17 C18 179.4(5)
C16 P2 C17 C18 65.9(6)
Pd1 P2 C17 C18 -59.9(6)
C22 C17 C18 C19 0.3(10)
P2 C17 C18 C19 -177.6(6)
C17 C18 C19 C20 -0.4(11)
C18 C19 C20 C21 0.3(12)
C19 C20 C21 C22 -0.1(11)
C18 C17 C22 C21 -0.1(10)
P2 C17 C22 C21 177.6(5)
C20 C21 C22 C17 0.1(11)
C17 P2 C23 C28 85.7(6)
C16 P2 C23 C28 -167.1(6)
Pd1 P2 C23 C28 -38.4(6)
C17 P2 C23 C24 -95.2(7)
C16 P2 C23 C24 12.1(8)
Pd1 P2 C23 C24 140.7(7)
C28 C23 C24 C25 0.2(15)
P2 C23 C24 C25 -178.9(8)
C23 C24 C25 C26 1.2(18)
C24 C25 C26 C27 -3.2(17)
C25 C26 C27 C28 3.5(14)
C24 C23 C28 C27 0.3(13)
P2 C23 C28 C27 179.4(7)
C26 C27 C28 C23 -2.1(13)
